data_1528830
loop_
_publ_author_name
'Robertson, B.E.'
'Calvo, C.'

_publ_section_title
;
 Crystal structure of alpha Zn2 P2 O7
;
_journal_name_full 'Journal of Solid State Chemistry'
_journal_page_first 120
_journal_page_last 133
_journal_volume 1
_journal_year 1970
_chemical_formula_sum 'O7 P2 Zn2'
_chemical_name_systematic 'Zn2 (P2 O7)'
_space_group_IT_number 15
_symmetry_space_group_name_Hall '-I 2yc'
_symmetry_space_group_name_H-M 'I 1 2/c 1'
_cell_angle_alpha 90
_cell_angle_beta 106.35
_cell_angle_gamma 90
_cell_formula_units_Z 12
_cell_length_a 20.068
_cell_length_b 8.259
_cell_length_c 9.099
_cell_volume 1447.096
_citation_journal_id_ASTM JSSCBI
_cod_data_source_file Robertson_JSSCBI_1970_1925.cif
_cod_data_source_block O7P2Zn2
_cod_original_sg_symbol_Hall '-C 2yc (x,y,-x+z)'
_cod_database_code 1528830

loop_
_symmetry_equiv_pos_as_xyz
x,y,z
-x,y,-z+1/2
-x,-y,-z
x,-y,z-1/2
x+1/2,y+1/2,z+1/2
-x+1/2,y+1/2,-z+1
-x+1/2,-y+1/2,-z+1/2
x+1/2,-y+1/2,z

loop_
_atom_site_label
_atom_site_type_symbol
_atom_site_fract_x
_atom_site_fract_y
_atom_site_fract_z
_atom_site_occupancy
_atom_site_U_iso_or_equiv
O6 O-2 0.04049 0.4939 0.1422 1 0.0
Zn1 Zn+2 0.01302 0.31182 -0.02382 1 0.0
O9 O-2 0.25367 0.6595 0.109 1 0.0
O3 O-2 -0.0836 0.1574 0.3928 1 0.0
P3 P+5 0.2388 0.51842 0.20192 1 0.0
O7 O-2 0.28953 0.5101 0.3612 1 0.0
O8 O-2 0.094 0.6513 0.3829 1 0.0
O4 O-2 0.0512 -0.1393 0.1197 1 0.0
P1 P+5 0.06618 0.02024 0.20417 1 0.0
O11 O-2 0.2351 0.3576 0.1162 1 0.0
P2 P+5 0.10189 0.50679 0.28423 1 0.0
O10 O-2 0.11792 0.355 0.3758 1 0.0
O2 O-2 -0.12407 0.0059 0.1437 1 0.0
O5 O-2 0.1645 0.5564 0.2168 1 0.0
Zn2 Zn+2 0.16348 0.18296 0.00104 1 0.0
Zn3 Zn+2 0.18239 0.81089 -0.02402 1 0.0
O1 O-2 0 0.0886 0.25 1 0.0
